data_7212574
loop_
_publ_author_name
'Hsu, Shu-Chun'
'Wu, Jing-Yun'
'Lee, Chin-Fen'
'Lee, Chung-Chou'
'Lai, Long-Li'
'Lu, Kuang-Lieh'

_publ_section_title
;
 Flexible &#x201C;piperazine--pyrazine&#x201D; building blocks:
 conformational isomerism of &#x201C;equatorial--axial&#x201D; sites
 toward the constructions of silver(i) coordination chains
;
_journal_issue 11
_journal_name_full CrystEngComm
_journal_page_first 3388
_journal_paper_doi 10.1039/c001735c
_journal_volume 12
_journal_year 2010
_chemical_formula_sum 'C12 H14 Ag Cl N6 O4'
_chemical_formula_weight 449.61
_chemical_name_systematic
;
?
;
_space_group_IT_number 15
_symmetry_cell_setting monoclinic
_symmetry_space_group_name_Hall '-C 2yc'
_symmetry_space_group_name_H-M 'C 1 2/c 1'
_atom_sites_solution_hydrogens geom
_atom_sites_solution_primary direct
_atom_sites_solution_secondary difmap
_audit_creation_method SHELXL-97
_cell_angle_alpha 90.00
_cell_angle_beta 123.9100(10)
_cell_angle_gamma 90.00
_cell_formula_units_Z 16
_cell_length_a 28.6770(5)
_cell_length_b 13.7370(4)
_cell_length_c 18.4240(4)
_cell_measurement_reflns_used 12909
_cell_measurement_temperature 200(2)
_cell_measurement_theta_max 25.35
_cell_measurement_theta_min 2.037
_cell_volume 6023.4(3)
_computing_cell_refinement 'HKL Scalepack (Otwinowski & Minor 1997)'
_computing_data_collection 'Collect (Nonius BV, 1997-2000)'
_computing_data_reduction 'HKL Denzo and Scalepack (Otwinowski & Minor1997)'
_computing_structure_refinement 'SHELXL-97 (Sheldrick, 1997)'
_computing_structure_solution 'SHELXS-86 (Sheldrick, 1986)'
_diffrn_ambient_temperature 200(2)
_diffrn_measured_fraction_theta_full 0.998
_diffrn_measured_fraction_theta_max 0.998
_diffrn_measurement_device_type KappaCCD
_diffrn_measurement_method 'CCD rotation images, thick slices'
_diffrn_radiation_monochromator graphite
_diffrn_radiation_source 'fine-focus sealed tube'
_diffrn_radiation_type MoK\a
_diffrn_radiation_wavelength 0.71073
_diffrn_reflns_av_R_equivalents 0.0894
_diffrn_reflns_av_sigmaI/netI 0.0794
_diffrn_reflns_limit_h_max 34
_diffrn_reflns_limit_h_min -34
_diffrn_reflns_limit_k_max 16
_diffrn_reflns_limit_k_min -16
_diffrn_reflns_limit_l_max 22
_diffrn_reflns_limit_l_min -22
_diffrn_reflns_number 24757
_diffrn_reflns_theta_full 25.36
_diffrn_reflns_theta_max 25.36
_diffrn_reflns_theta_min 2.22
_exptl_absorpt_coefficient_mu 1.549
_exptl_absorpt_correction_T_max 0.8361
_exptl_absorpt_correction_T_min 0.7542
_exptl_absorpt_correction_type multi-scan
_exptl_crystal_colour yellow
_exptl_crystal_density_diffrn 1.983
_exptl_crystal_density_method 'not measured'
_exptl_crystal_description prism
_exptl_crystal_F_000 3584
_exptl_crystal_size_max 0.29
_exptl_crystal_size_mid 0.13
_exptl_crystal_size_min 0.05
_refine_diff_density_max 0.910
_refine_diff_density_min -1.033
_refine_diff_density_rms 0.216
_refine_ls_extinction_method none
_refine_ls_goodness_of_fit_ref 1.037
_refine_ls_hydrogen_treatment constr
_refine_ls_matrix_type full
_refine_ls_number_parameters 449
_refine_ls_number_reflns 5516
_refine_ls_number_restraints 0
_refine_ls_restrained_S_all 1.037
_refine_ls_R_factor_all 0.1008
_refine_ls_R_factor_gt 0.0495
_refine_ls_shift/su_max 0.000
_refine_ls_shift/su_mean 0.000
_refine_ls_structure_factor_coef Fsqd
_refine_ls_weighting_details 'calc w=1/[\s^2^(Fo^2^)+(0.0764P)^2^+6.0731P] where P=(Fo^2^+2Fc^2^)/3'
_refine_ls_weighting_scheme calc
_refine_ls_wR_factor_gt 0.1153
_refine_ls_wR_factor_ref 0.1541
_reflns_number_gt 3414
_reflns_number_total 5516
_reflns_threshold_expression >2sigma(I)
_cod_data_source_file c001735c.txt
_cod_data_source_block 5524
_cod_original_cell_volume 6023.4(2)
_cod_original_sg_symbol_H-M 'C 2/c'
_cod_database_code 7212574

loop_
_symmetry_equiv_pos_as_xyz
'x, y, z'
'-x, y, -z+1/2'
'x+1/2, y+1/2, z'
'-x+1/2, y+1/2, -z+1/2'
'-x, -y, -z'
'x, -y, z-1/2'
'-x+1/2, -y+1/2, -z'
'x+1/2, -y+1/2, z-1/2'

loop_
_atom_site_label
_atom_site_type_symbol
_atom_site_fract_x
_atom_site_fract_y
_atom_site_fract_z
_atom_site_U_iso_or_equiv
_atom_site_adp_type
_atom_site_occupancy
_atom_site_symmetry_multiplicity
_atom_site_calc_flag
_atom_site_refinement_flags
_atom_site_disorder_group
Ag1 Ag 0.24938(2) 0.99902(4) 0.52738(4) 0.0395(2) Uani 1 1 d . .
Ag2 Ag -0.00558(2) 0.25226(4) -0.02429(4) 0.0420(2) Uani 1 1 d . .
Cl1 Cl 0.25553(8) 0.41370(14) 0.26098(13) 0.0363(5) Uani 1 1 d . .
Cl2 Cl 0.0000 0.82567(18) 0.2500 0.0367(6) Uani 1 2 d S .
Cl3 Cl 0.0000 0.34006(19) 0.2500 0.0449(7) Uani 1 2 d S .
O1 O 0.2684(3) 0.4399(5) 0.2001(5) 0.082(2) Uani 1 1 d . .
O2 O 0.2811(3) 0.3237(5) 0.2997(5) 0.090(2) Uani 1 1 d . .
O3 O 0.1963(3) 0.3958(5) 0.2148(4) 0.0708(18) Uani 1 1 d . .
O4 O 0.2683(3) 0.4862(5) 0.3231(5) 0.080(2) Uani 1 1 d . .
O5 O 0.0487(3) 0.8828(6) 0.2884(5) 0.101(3) Uani 1 1 d . .
O6 O -0.0029(3) 0.7662(5) 0.1850(5) 0.087(2) Uani 1 1 d . .
O9 O -0.007(2) 0.3067(16) 0.318(2) 0.083(12) Uani 0.46(5) 1 d P 1
O7 O 0.0000 0.4426(5) 0.2500 0.060(2) Uani 1 2 d S 1
O8 O 0.0612(5) 0.3246(9) 0.2898(10) 0.065(4) Uani 0.50 1 d P 1
O9A O 0.0273(14) 0.2866(13) 0.3194(16) 0.105(16) Uani 0.54(5) 1 d P 2
N1 N 0.2061(2) 0.8629(4) 0.4986(4) 0.0269(13) Uani 1 1 d . .
N2 N 0.1603(2) 0.6791(4) 0.4679(4) 0.0297(14) Uani 1 1 d . .
N3 N 0.1489(2) 0.6722(4) 0.3336(3) 0.0265(13) Uani 1 1 d . .
N4 N 0.1051(2) 0.5707(4) 0.1736(3) 0.0263(13) Uani 1 1 d . .
N5 N 0.0935(2) 0.5637(4) 0.0388(4) 0.0295(14) Uani 1 1 d . .
N6 N 0.0397(2) 0.3855(4) 0.0044(4) 0.0295(13) Uani 1 1 d . .
N7 N -0.0495(2) 0.1193(4) -0.0421(4) 0.0326(14) Uani 1 1 d . .
N8 N -0.0908(2) -0.0651(4) -0.0492(4) 0.0363(15) Uani 1 1 d . .
N9 N -0.0782(2) -0.1119(4) -0.1580(3) 0.0271(13) Uani 1 1 d . .
N10 N -0.1676(2) -0.1414(4) -0.3356(3) 0.0290(13) Uani 1 1 d . .
N11 N -0.1562(2) -0.1920(4) -0.4449(4) 0.0329(14) Uani 1 1 d . .
N12 N -0.2054(2) -0.3702(4) -0.4562(4) 0.0318(14) Uani 1 1 d . .
C1 C 0.1999(3) 0.8192(5) 0.5584(4) 0.0317(17) Uani 1 1 d . .
H1 H 0.2107 0.8536 0.6109 0.038 Uiso 1 1 d R .
C2 C 0.1780(3) 0.7279(5) 0.5418(4) 0.0339(18) Uani 1 1 d . .
H2 H 0.1755 0.6982 0.5867 0.041 Uiso 1 1 d R .
C3 C 0.1652(3) 0.7234(5) 0.4084(4) 0.0227(15) Uani 1 1 d . .
C4 C 0.1892(3) 0.8162(5) 0.4252(4) 0.0277(16) Uani 1 1 d . .
H4 H 0.1925 0.8475 0.3817 0.033 Uiso 1 1 d R .
C5 C 0.1425(3) 0.7233(5) 0.2591(4) 0.0283(16) Uani 1 1 d . .
H5A H 0.1070 0.7565 0.2279 0.034 Uiso 1 1 d R .
H5B H 0.1723 0.7699 0.2803 0.034 Uiso 1 1 d R .
C6 C 0.1453(3) 0.6501(5) 0.1988(4) 0.0277(16) Uani 1 1 d . .
H6A H 0.1826 0.6240 0.2280 0.033 Uiso 1 1 d R .
H6B H 0.1363 0.6837 0.1469 0.033 Uiso 1 1 d R .
C7 C 0.1128(3) 0.5210(5) 0.2491(4) 0.0290(16) Uani 1 1 d . .
H7A H 0.0837 0.4733 0.2292 0.035 Uiso 1 1 d R .
H7B H 0.1488 0.4893 0.2810 0.035 Uiso 1 1 d R .
C8 C 0.1098(3) 0.5910(5) 0.3097(4) 0.0266(15) Uani 1 1 d . .
H8A H 0.1184 0.5575 0.3615 0.032 Uiso 1 1 d R .
H8B H 0.0725 0.6173 0.2799 0.032 Uiso 1 1 d R .
C9 C 0.0867(3) 0.5206(5) 0.0985(4) 0.0249(15) Uani 1 1 d . .
C10 C 0.0587(3) 0.4307(5) 0.0796(4) 0.0252(15) Uani 1 1 d . .
H10 H 0.0535 0.4024 0.1223 0.030 Uiso 1 1 d R .
C11 C 0.0471(3) 0.4286(5) -0.0540(5) 0.0353(18) Uani 1 1 d . .
H11 H 0.0340 0.3968 -0.1086 0.042 Uiso 1 1 d R .
C12 C 0.0732(3) 0.5165(5) -0.0360(5) 0.0347(18) Uani 1 1 d . .
H12 H 0.0763 0.5440 -0.0810 0.042 Uiso 1 1 d R .
C13 C -0.0640(3) 0.0947(6) 0.0135(5) 0.0392(19) Uani 1 1 d . .
H13 H -0.0600 0.1416 0.0552 0.047 Uiso 1 1 d R .
C14 C -0.0852(3) 0.0032(6) 0.0075(5) 0.0413(19) Uani 1 1 d . .
H14 H -0.0962 -0.0116 0.0469 0.050 Uiso 1 1 d R .
C15 C -0.0757(3) -0.0390(5) -0.1042(4) 0.0255(15) Uani 1 1 d . .
C16 C -0.0554(3) 0.0544(5) -0.1000(5) 0.0305(16) Uani 1 1 d . .
H16 H -0.0460 0.0728 -0.1407 0.037 Uiso 1 1 d R .
C17 C -0.0707(3) -0.0885(5) -0.2292(4) 0.0294(16) Uani 1 1 d . .
H17A H -0.0454 -0.0343 -0.2114 0.035 Uiso 1 1 d R .
H17B H -0.0549 -0.1440 -0.2396 0.035 Uiso 1 1 d R .
C18 C -0.1274(3) -0.0623(4) -0.3120(4) 0.0301(17) Uani 1 1 d . .
H18A H -0.1232 -0.0521 -0.3596 0.036 Uiso 1 1 d R .
H18B H -0.1412 -0.0038 -0.3018 0.036 Uiso 1 1 d R .
C19 C -0.1745(3) -0.1630(5) -0.2642(4) 0.0297(16) Uani 1 1 d . .
H19A H -0.1888 -0.1060 -0.2526 0.036 Uiso 1 1 d R .
H19B H -0.2008 -0.2155 -0.2814 0.036 Uiso 1 1 d R .
C20 C -0.1179(3) -0.1918(5) -0.1826(4) 0.0311(16) Uani 1 1 d . .
H20A H -0.1039 -0.2499 -0.1931 0.037 Uiso 1 1 d R .
H20B H -0.1222 -0.2026 -0.1352 0.037 Uiso 1 1 d R .
C21 C -0.1724(3) -0.2123(5) -0.3910(4) 0.0246(15) Uani 1 1 d . .
C22 C -0.1969(3) -0.3034(5) -0.3966(4) 0.0286(16) Uani 1 1 d . .
H22 H -0.2081 -0.3174 -0.3573 0.034 Uiso 1 1 d R .
C23 C -0.1884(3) -0.3500(5) -0.5095(5) 0.0355(18) Uani 1 1 d . .
H23 H -0.1935 -0.3974 -0.5517 0.043 Uiso 1 1 d R .
C24 C -0.1637(3) -0.2611(6) -0.5015(5) 0.0388(19) Uani 1 1 d . .
H24 H -0.1524 -0.2499 -0.5409 0.047 Uiso 1 1 d R .

loop_
_atom_site_aniso_label
_atom_site_aniso_U_11
_atom_site_aniso_U_22
_atom_site_aniso_U_33
_atom_site_aniso_U_23
_atom_site_aniso_U_13
_atom_site_aniso_U_12
Ag1 0.0407(4) 0.0270(3) 0.0404(4) -0.0111(3) 0.0162(3) -0.0088(3)
Ag2 0.0415(4) 0.0258(3) 0.0420(4) -0.0109(3) 0.0130(3) -0.0078(3)
Cl1 0.0442(12) 0.0294(11) 0.0432(11) -0.0063(8) 0.0293(10) -0.0023(8)
Cl2 0.0453(16) 0.0262(13) 0.0452(16) 0.000 0.0293(14) 0.000
Cl3 0.0510(18) 0.0290(15) 0.068(2) 0.000 0.0413(18) 0.000
O1 0.133(6) 0.063(4) 0.100(5) -0.013(4) 0.096(6) -0.032(4)
O2 0.116(6) 0.069(5) 0.118(6) 0.024(4) 0.085(6) 0.034(5)
O3 0.062(4) 0.091(5) 0.061(4) -0.016(4) 0.034(4) -0.002(4)
O4 0.094(5) 0.076(5) 0.079(5) -0.049(4) 0.055(4) -0.026(4)
O5 0.113(6) 0.106(6) 0.069(5) -0.018(4) 0.042(5) -0.078(5)
O6 0.091(5) 0.082(5) 0.087(5) -0.032(4) 0.050(5) 0.016(4)
O9 0.15(3) 0.045(11) 0.121(19) -0.003(10) 0.12(2) -0.017(13)
O7 0.071(6) 0.036(5) 0.067(6) 0.000 0.036(5) 0.000
O8 0.038(7) 0.043(7) 0.112(12) 0.010(7) 0.040(8) 0.009(6)
O9A 0.09(2) 0.064(10) 0.064(14) 0.031(8) -0.015(11) 0.007(11)
N1 0.026(3) 0.027(3) 0.026(3) -0.008(3) 0.013(3) -0.003(3)
N2 0.038(4) 0.027(3) 0.026(3) -0.004(3) 0.019(3) -0.006(3)
N3 0.033(3) 0.026(3) 0.026(3) -0.008(3) 0.019(3) -0.011(3)
N4 0.035(3) 0.024(3) 0.024(3) -0.003(2) 0.019(3) -0.007(3)
N5 0.029(3) 0.036(4) 0.022(3) -0.007(3) 0.013(3) -0.003(3)
N6 0.024(3) 0.028(3) 0.029(3) -0.007(3) 0.010(3) 0.000(3)
N7 0.033(4) 0.029(3) 0.028(3) -0.005(3) 0.012(3) -0.001(3)
N8 0.036(4) 0.039(4) 0.036(4) -0.006(3) 0.022(3) -0.005(3)
N9 0.032(3) 0.024(3) 0.023(3) -0.002(2) 0.014(3) -0.002(3)
N10 0.036(4) 0.022(3) 0.028(3) -0.002(3) 0.017(3) -0.007(3)
N11 0.037(4) 0.036(4) 0.033(4) -0.008(3) 0.024(3) -0.005(3)
N12 0.029(3) 0.031(3) 0.028(3) -0.006(3) 0.012(3) 0.002(3)
C1 0.032(4) 0.036(4) 0.025(4) -0.012(3) 0.014(4) -0.002(3)
C2 0.035(4) 0.046(5) 0.019(4) -0.004(3) 0.014(4) -0.003(4)
C3 0.023(4) 0.026(4) 0.022(4) 0.004(3) 0.014(3) 0.006(3)
C4 0.030(4) 0.032(4) 0.023(4) -0.001(3) 0.015(3) -0.003(3)
C5 0.040(4) 0.025(4) 0.025(4) 0.000(3) 0.022(4) -0.005(3)
C6 0.034(4) 0.028(4) 0.026(4) -0.004(3) 0.020(4) -0.011(3)
C7 0.036(4) 0.025(4) 0.028(4) -0.003(3) 0.020(4) -0.006(3)
C8 0.031(4) 0.026(4) 0.021(4) 0.002(3) 0.013(3) -0.005(3)
C9 0.025(4) 0.022(4) 0.025(4) 0.001(3) 0.012(3) 0.007(3)
C10 0.030(4) 0.024(4) 0.016(4) -0.004(3) 0.010(3) -0.001(3)
C11 0.028(4) 0.044(5) 0.033(4) -0.015(4) 0.016(4) -0.001(4)
C12 0.035(4) 0.039(5) 0.033(4) -0.012(4) 0.021(4) -0.006(4)
C13 0.033(4) 0.040(5) 0.040(5) -0.009(4) 0.018(4) -0.001(4)
C14 0.044(5) 0.049(5) 0.041(5) -0.003(4) 0.030(4) 0.004(4)
C15 0.023(4) 0.025(4) 0.022(4) -0.002(3) 0.009(3) -0.001(3)
C16 0.032(4) 0.031(4) 0.027(4) 0.004(3) 0.015(4) -0.002(3)
C17 0.033(4) 0.029(4) 0.031(4) -0.007(3) 0.021(4) -0.009(3)
C18 0.049(5) 0.017(4) 0.032(4) -0.003(3) 0.028(4) -0.005(3)
C19 0.039(4) 0.020(4) 0.039(4) -0.009(3) 0.028(4) -0.008(3)
C20 0.036(4) 0.028(4) 0.030(4) 0.001(3) 0.019(4) -0.002(3)
C21 0.020(4) 0.028(4) 0.017(4) -0.003(3) 0.005(3) 0.001(3)
C22 0.038(4) 0.023(4) 0.029(4) -0.003(3) 0.021(4) 0.002(3)
C23 0.038(4) 0.039(5) 0.030(4) -0.012(3) 0.019(4) -0.002(4)
C24 0.039(4) 0.049(5) 0.038(4) -0.012(4) 0.028(4) -0.009(4)

loop_
_atom_type_symbol
_atom_type_description
_atom_type_scat_dispersion_real
_atom_type_scat_dispersion_imag
_atom_type_scat_source
C C 0.0033 0.0016 'International Tables Vol C Tables 4.2.6.8 and 6.1.1.4'
H H 0.0000 0.0000 'International Tables Vol C Tables 4.2.6.8 and 6.1.1.4'
Ag Ag -0.8971 1.1015 'International Tables Vol C Tables 4.2.6.8 and 6.1.1.4'
Cl Cl 0.1484 0.1585 'International Tables Vol C Tables 4.2.6.8 and 6.1.1.4'
N N 0.0061 0.0033 'International Tables Vol C Tables 4.2.6.8 and 6.1.1.4'
O O 0.0106 0.0060 'International Tables Vol C Tables 4.2.6.8 and 6.1.1.4'

loop_
_geom_angle_atom_site_label_1
_geom_angle_atom_site_label_2
_geom_angle_atom_site_label_3
_geom_angle
_geom_angle_site_symmetry_1
_geom_angle_site_symmetry_3
N12 Ag1 N1 172.7(2) 3_566 .
N6 Ag2 N7 175.1(2) . .
O4 Cl1 O1 113.7(4) . .
O4 Cl1 O2 112.6(5) . .
O1 Cl1 O2 109.4(4) . .
O4 Cl1 O3 106.9(4) . .
O1 Cl1 O3 108.8(4) . .
O2 Cl1 O3 105.0(4) . .
O5 Cl2 O5 111.9(8) . 2
O5 Cl2 O6 108.8(4) . .
O5 Cl2 O6 109.0(4) 2 .
O5 Cl2 O6 109.0(4) . 2
O5 Cl2 O6 108.8(4) 2 2
O6 Cl2 O6 109.4(7) . 2
O9A Cl3 O9A 111(2) 2 .
O9A Cl3 O7 124.6(10) 2 .
O9A Cl3 O7 124.6(10) . .
O9A Cl3 O9 43.0(11) 2 2
O9A Cl3 O9 112.0(17) . 2
O7 Cl3 O9 108.2(8) . 2
O9A Cl3 O9 112.0(17) 2 .
O9A Cl3 O9 43.0(11) . .
O7 Cl3 O9 108.2(8) . .
O9 Cl3 O9 143.5(17) 2 .
O9A Cl3 O8 62(2) 2 2
O9A Cl3 O8 107.6(19) . 2
O7 Cl3 O8 98.2(5) . 2
O9 Cl3 O8 103(2) 2 2
O9 Cl3 O8 71.5(19) . 2
O9A Cl3 O8 107.6(19) 2 .
O9A Cl3 O8 62(2) . .
O7 Cl3 O8 98.2(5) . .
O9 Cl3 O8 71.5(19) 2 .
O9 Cl3 O8 103(2) . .
O8 Cl3 O8 163.6(10) 2 .
Cl3 O9 O8 55.1(13) . 2
Cl3 O8 O9 53.4(9) . 2
C4 N1 C1 118.7(6) . .
C4 N1 Ag1 120.5(4) . .
C1 N1 Ag1 120.6(4) . .
C3 N2 C2 117.1(6) . .
C3 N3 C5 119.3(5) . .
C3 N3 C8 117.9(5) . .
C5 N3 C8 114.2(5) . .
C9 N4 C7 120.1(5) . .
C9 N4 C6 119.3(5) . .
C7 N4 C6 112.0(5) . .
C12 N5 C9 116.8(6) . .
C10 N6 C11 118.3(6) . .
C10 N6 Ag2 119.9(5) . .
C11 N6 Ag2 121.7(4) . .
C16 N7 C13 119.2(6) . .
C16 N7 Ag2 119.8(4) . .
C13 N7 Ag2 120.2(5) . .
C14 N8 C15 116.5(6) . .
C15 N9 C20 119.2(5) . .
C15 N9 C17 120.2(5) . .
C20 N9 C17 111.2(5) . .
C21 N10 C18 119.1(5) . .
C21 N10 C19 121.4(5) . .
C18 N10 C19 111.2(5) . .
C24 N11 C21 117.4(6) . .
C23 N12 C22 118.7(6) . .
C23 N12 Ag1 120.6(5) . 3_434
C22 N12 Ag1 120.5(4) . 3_434
N1 C1 C2 118.8(6) . .
N1 C1 H1 119.2 . .
C2 C1 H1 122.0 . .
N2 C2 C1 123.9(6) . .
N2 C2 H2 119.7 . .
C1 C2 H2 116.4 . .
N2 C3 N3 117.3(6) . .
N2 C3 C4 120.0(6) . .
N3 C3 C4 122.6(6) . .
N1 C4 C3 121.5(6) . .
N1 C4 H4 119.2 . .
C3 C4 H4 119.3 . .
N3 C5 C6 109.7(5) . .
N3 C5 H5A 109.1 . .
C6 C5 H5A 110.1 . .
N3 C5 H5B 108.9 . .
C6 C5 H5B 109.6 . .
H5A C5 H5B 109.5 . .
N4 C6 C5 111.6(5) . .
N4 C6 H6A 109.5 . .
C5 C6 H6A 109.5 . .
N4 C6 H6B 108.5 . .
C5 C6 H6B 108.3 . .
H6A C6 H6B 109.5 . .
N4 C7 C8 111.5(5) . .
N4 C7 H7A 108.7 . .
C8 C7 H7A 108.6 . .
N4 C7 H7B 109.8 . .
C8 C7 H7B 108.7 . .
H7A C7 H7B 109.5 . .
N3 C8 C7 111.0(5) . .
N3 C8 H8A 109.7 . .
C7 C8 H8A 110.0 . .
N3 C8 H8B 107.8 . .
C7 C8 H8B 108.8 . .
H8A C8 H8B 109.5 . .
N5 C9 N4 117.1(6) . .
N5 C9 C10 120.2(6) . .
N4 C9 C10 122.6(6) . .
N6 C10 C9 121.0(6) . .
N6 C10 H10 120.3 . .
C9 C10 H10 118.7 . .
N6 C11 C12 120.4(6) . .
N6 C11 H11 119.6 . .
C12 C11 H11 120.0 . .
N5 C12 C11 123.3(7) . .
N5 C12 H12 120.4 . .
C11 C12 H12 116.3 . .
N7 C13 C14 118.7(7) . .
N7 C13 H13 119.6 . .
C14 C13 H13 121.8 . .
N8 C14 C13 123.7(7) . .
N8 C14 H14 119.5 . .
C13 C14 H14 116.8 . .
N8 C15 N9 115.7(6) . .
N8 C15 C16 120.0(6) . .
N9 C15 C16 124.1(6) . .
N7 C16 C15 121.7(6) . .
N7 C16 H16 119.0 . .
C15 C16 H16 119.2 . .
N9 C17 C18 109.7(5) . .
N9 C17 H17A 108.8 . .
C18 C17 H17A 109.8 . .
N9 C17 H17B 108.9 . .
C18 C17 H17B 110.2 . .
H17A C17 H17B 109.5 . .
N10 C18 C17 110.2(5) . .
N10 C18 H18A 108.4 . .
C17 C18 H18A 109.9 . .
N10 C18 H18B 109.6 . .
C17 C18 H18B 109.1 . .
H18A C18 H18B 109.5 . .
N10 C19 C20 109.5(5) . .
N10 C19 H19A 108.8 . .
C20 C19 H19A 110.1 . .
N10 C19 H19B 109.2 . .
C20 C19 H19B 109.8 . .
H19A C19 H19B 109.5 . .
N9 C20 C19 109.2(5) . .
N9 C20 H20A 110.4 . .
C19 C20 H20A 110.7 . .
N9 C20 H20B 107.9 . .
C19 C20 H20B 109.2 . .
H20A C20 H20B 109.5 . .
N11 C21 N10 118.4(6) . .
N11 C21 C22 119.6(6) . .
N10 C21 C22 121.9(6) . .
N12 C22 C21 121.4(6) . .
N12 C22 H22 119.6 . .
C21 C22 H22 119.0 . .
N12 C23 C24 118.6(6) . .
N12 C23 H23 119.6 . .
C24 C23 H23 121.8 . .
N11 C24 C23 124.2(6) . .
N11 C24 H24 120.2 . .
C23 C24 H24 115.6 . .

loop_
_geom_bond_atom_site_label_1
_geom_bond_atom_site_label_2
_geom_bond_distance
_geom_bond_site_symmetry_2
Ag1 N12 2.136(6) 3_566
Ag1 N1 2.142(5) .
Ag2 N6 2.133(5) .
Ag2 N7 2.137(6) .
Cl1 O4 1.403(6) .
Cl1 O1 1.410(6) .
Cl1 O2 1.411(7) .
Cl1 O3 1.434(6) .
Cl2 O5 1.403(6) .
Cl2 O5 1.403(6) 2
Cl2 O6 1.413(6) .
Cl2 O6 1.413(6) 2
Cl3 O9A 1.292(16) 2
Cl3 O9A 1.292(16) .
Cl3 O7 1.408(8) .
Cl3 O9 1.462(15) 2
Cl3 O9 1.462(15) .
Cl3 O8 1.493(10) 2
Cl3 O8 1.493(10) .
O9 O8 1.73(4) 2
O8 O9 1.73(4) 2
N1 C4 1.321(8) .
N1 C1 1.350(9) .
N2 C3 1.328(8) .
N2 C2 1.337(8) .
N3 C3 1.375(8) .
N3 C5 1.460(8) .
N3 C8 1.463(8) .
N4 C9 1.361(8) .
N4 C7 1.450(8) .
N4 C6 1.463(8) .
N5 C12 1.328(8) .
N5 C9 1.356(8) .
N6 C10 1.327(8) .
N6 C11 1.344(9) .
N7 C16 1.327(8) .
N7 C13 1.345(9) .
N8 C14 1.346(9) .
N8 C15 1.354(8) .
N9 C15 1.382(8) .
N9 C20 1.459(8) .
N9 C17 1.477(8) .
N10 C21 1.362(8) .
N10 C18 1.463(8) .
N10 C19 1.465(8) .
N11 C24 1.336(9) .
N11 C21 1.340(8) .
N12 C23 1.347(9) .
N12 C22 1.345(8) .
N12 Ag1 2.136(6) 3_434
C1 C2 1.358(10) .
C1 H1 0.9599 .
C2 H2 0.9599 .
C3 C4 1.400(9) .
C4 H4 0.9599 .
C5 C6 1.533(8) .
C5 H5A 0.9600 .
C5 H5B 0.9600 .
C6 H6A 0.9600 .
C6 H6B 0.9600 .
C7 C8 1.511(8) .
C7 H7A 0.9600 .
C7 H7B 0.9600 .
C8 H8A 0.9600 .
C8 H8B 0.9599 .
C9 C10 1.407(9) .
C10 H10 0.9601 .
C11 C12 1.360(10) .
C11 H11 0.9600 .
C12 H12 0.9601 .
C13 C14 1.375(10) .
C13 H13 0.9600 .
C14 H14 0.9601 .
C15 C16 1.392(9) .
C16 H16 0.9600 .
C17 C18 1.527(9) .
C17 H17A 0.9600 .
C17 H17B 0.9601 .
C18 H18A 0.9598 .
C18 H18B 0.9599 .
C19 C20 1.527(9) .
C19 H19A 0.9601 .
C19 H19B 0.9600 .
C20 H20A 0.9600 .
C20 H20B 0.9599 .
C21 C22 1.410(9) .
C22 H22 0.9600 .
C23 C24 1.377(10) .
C23 H23 0.9600 .
C24 H24 0.9599 .
